data_4311794
loop_
_publ_author_name
'Neil D. Draper'
'Raymond J. Batchelor'
'Pedro M. Aguiar'
'Scott Kroeker'
'Daniel B. Leznoff'

_publ_contact_author_address
; 
Chemistry Department
Simon Fraser University
8888 University Drive
Burnaby, BC
Canada, V5A 1S6
;
_publ_contact_author_email dleznoff@sfu.ca
_publ_contact_author_fax 604-291-3765
_publ_contact_author_name 'D. B. Leznoff'
_publ_contact_author_phone 604-291-4887
_publ_section_title
;
 Factors Affecting the Solid-State Structure and Dimensionality of Mercury
 Cyanide/Chloride Double Salts, and NMR Characterization of Coordination
 Geometries
;
_journal_name_full 'Inorganic Chemistry'
_journal_page_first 6557
_journal_page_last 6567
_journal_paper_doi 10.1021/ic049792e
_journal_volume 43
_journal_year 2004
_chemical_compound_source
;
?
;
_chemical_formula_moiety ' C12 H24 Cl3 Co1 Hg3 N12 '
_chemical_formula_sum 'C12 H24 Cl3 Co Hg3 N12'
_chemical_formula_weight 1103.46
_chemical_name_systematic
; 
? 
;
_space_group_IT_number 2
_symmetry_cell_setting triclinic
_symmetry_space_group_name_Hall '-P 1'
_symmetry_space_group_name_H-M 'P -1'
_atom_sites_solution_hydrogens geom
_atom_sites_solution_primary direct
_cell_angle_alpha 100.12(2)
_cell_angle_beta 91.51(2)
_cell_angle_gamma 105.94(2)
_cell_formula_units_Z 2
_cell_length_a 8.3930(10)
_cell_length_b 11.853(3)
_cell_length_c 13.838(3)
_cell_measurement_reflns_used 26
_cell_measurement_temperature 293
_cell_measurement_theta_max 45
_cell_measurement_theta_min 40
_cell_volume 1299.1(5)
_diffrn_ambient_temperature 293
_diffrn_measured_fraction_theta_full 0.999
_diffrn_measured_fraction_theta_max 0.999
_diffrn_measurement_device_type
; 
Enraf-Nonius CAD4 
;
_diffrn_measurement_method \w/2\q
_diffrn_radiation_monochromator graphite
_diffrn_radiation_type 'Mo K\a'
_diffrn_radiation_wavelength 0.70930
_diffrn_reflns_av_R_equivalents 0.00
_diffrn_reflns_limit_h_max 9
_diffrn_reflns_limit_h_min -9
_diffrn_reflns_limit_k_max 14
_diffrn_reflns_limit_k_min 0
_diffrn_reflns_limit_l_max 16
_diffrn_reflns_limit_l_min -16
_diffrn_reflns_number 4614
_diffrn_reflns_theta_full 24.995
_diffrn_reflns_theta_max 24.995
_diffrn_reflns_theta_min 2.122
_diffrn_standards_decay_% 3.88
_diffrn_standards_interval_count 33
_diffrn_standards_interval_time 125
_diffrn_standards_number 2
_exptl_absorpt_coefficient_mu 18.64
_exptl_absorpt_correction_T_max 0.2103
_exptl_absorpt_correction_T_min 0.0424
_exptl_absorpt_correction_type psi-scan
_exptl_absorpt_process_details
; 
 Azimutal absorption correction (North et al, 1968) 
;
_exptl_crystal_colour ' orange '
_exptl_crystal_density_diffrn 2.821
_exptl_crystal_description ' platelet '
_exptl_crystal_F_000 996
_exptl_crystal_size_max 0.23
_exptl_crystal_size_mid 0.17
_exptl_crystal_size_min 0.03
_refine_diff_density_max 19.86
_refine_diff_density_min -1.54
_refine_ls_extinction_coef 3.4(14)
_refine_ls_extinction_method 'Larson 1970 Crystallographic Computing eq 22'
_refine_ls_goodness_of_fit_ref 1.6611
_refine_ls_hydrogen_treatment mixed
_refine_ls_matrix_type full
_refine_ls_number_parameters 282
_refine_ls_number_reflns 3089
_refine_ls_number_restraints 0
_refine_ls_R_factor_all 0.0798
_refine_ls_R_factor_gt 0.0404
_refine_ls_shift/su_max 0.004783
_refine_ls_structure_factor_coef F
_refine_ls_weighting_details
;
 p=P(6)*max(Fo^2^,0) + (1-P(6))Fc^2^ 
 Method = SHELXL 97 (Sheldrick, 1997) 
 W = 1. / [Sigma^2^(F*)+(P(1)p)^2^+P(2)p+P(4)+P(5)Sin(theta) ] 
 P(i) are: 
 0.180E-01 0.00 0.00 0.00 0.00 1.00 
;
_refine_ls_weighting_scheme calc
_refine_ls_wR_factor_all 0.0480
_refine_ls_wR_factor_gt 0.0456
_refine_ls_wR_factor_ref 0.0456
_reflns_limit_h_max 9
_reflns_limit_h_min -9
_reflns_limit_k_max 13
_reflns_limit_k_min -14
_reflns_limit_l_max 16
_reflns_limit_l_min 0
_reflns_number_gt 3089
_reflns_number_total 4583
_reflns_threshold_expression I>2.50u(I)
_cod_data_source_file ic049792esi20040216_065452_6.cif
_cod_data_source_block '[Co(en)3][[Hg(CN)2]2]Cl][HG(CN)2Cl2]'
_cod_depositor_comments
;
The following automatic conversions were performed:
'_symmetry_cell_setting' value 'Triclinic' changed to 'triclinic'
according to '/home/saulius/struct/CIF-dictionaries/cif_core.dic'
dictionary named 'cif_core.dic' version 2.4.1 from 2010-06-29.

Automatic conversion script
Id: cif_fix_enum 1527 2010-12-29 10:47:43Z saulius 
;
_cod_original_sg_symbol_H-M 'P -1 '
_cod_original_formula_sum ' C12 H24 Cl3 Co1 Hg3 N12 '
_cod_database_code 4311794

loop_
_symmetry_equiv_pos_as_xyz
x,y,z
-x,-y,-z

loop_
_atom_site_label
_atom_site_type_symbol
_atom_site_fract_x
_atom_site_fract_y
_atom_site_fract_z
_atom_site_U_iso_or_equiv
_atom_site_occupancy
_atom_site_adp_type
_atom_site_refinement_flags_posn
_atom_site_refinement_flags_adp
_atom_site_refinement_flags_occupancy
_atom_site_refinement_disorder_assembly
_atom_site_refinement_disorder_group
_atom_site_attached_hydrogens
Hg1 Hg 0.07268(8) -0.39110(5) 0.61631(5) 0.0477 1.0000 Uani . . . . . .
Hg2 Hg 0.55088(7) -0.34603(5) 0.63743(5) 0.0447 1.0000 Uani . . . . . .
Hg3 Hg -0.07827(8) 0.33136(5) 1.09401(5) 0.0480 1.0000 Uani . . . . . .
Co1 Co 0.3376(2) 0.14585(13) 0.79413(13) 0.0320 1.0000 Uani . . . . . .
Cl1 Cl 0.2681(5) -0.5055(4) 0.4816(4) 0.0715 1.0000 Uani . . . . . .
Cl2 Cl 0.3355(5) -0.2019(3) 0.7935(3) 0.0482 1.0000 Uani . . . . . .
Cl3 Cl -0.1502(5) 0.1426(3) 0.9291(3) 0.0580 1.0000 Uani . . . . . .
N1 N 0.5558(16) 0.2583(10) 0.7919(10) 0.0549 1.0000 Uani . . . . . .
N2 N 0.4155(16) 0.0371(10) 0.6907(10) 0.0534 1.0000 Uani . . . . . .
N3 N 0.1228(17) 0.0246(10) 0.7845(11) 0.0636 1.0000 Uani . . . . . .
N4 N 0.2321(18) 0.2073(11) 0.6926(11) 0.0672 1.0000 Uani . . . . . .
N5 N 0.2742(17) 0.2596(10) 0.8984(10) 0.0538 1.0000 Uani . . . . . .
N6 N 0.4177(18) 0.0811(10) 0.9025(10) 0.0618 1.0000 Uani . . . . . .
N11 N 0.168(2) -0.1616(14) 0.5241(11) 0.0751 1.0000 Uani . . . . . .
N12 N 0.027(2) -0.5921(16) 0.7433(15) 0.0983 1.0000 Uani . . . . . .
N21 N 0.647(2) -0.1458(12) 0.5104(10) 0.0704 1.0000 Uani . . . . . .
N22 N 0.4484(18) -0.5265(11) 0.7829(12) 0.0635 1.0000 Uani . . . . . .
N31 N -0.245(2) 0.4892(14) 0.9853(13) 0.0815 1.0000 Uani . . . . . .
N32 N 0.148(2) 0.2330(14) 1.2201(13) 0.0754 1.0000 Uani . . . . . .
C1 C 0.631(2) 0.2199(14) 0.6990(12) 0.0549 1.0000 Uani . . . . . .
C2 C 0.5943(17) 0.0876(13) 0.6868(12) 0.0521 1.0000 Uani . . . . . .
C3 C 0.019(2) 0.0279(17) 0.6965(14) 0.0767 1.0000 Uani . . . . . .
C4 C 0.055(3) 0.145(2) 0.682(2) 0.1058 1.0000 Uani . . . . . .
C5 C 0.362(2) 0.2584(14) 0.9927(12) 0.0577 1.0000 Uani . . . . . .
C6 C 0.354(3) 0.1328(14) 0.9947(13) 0.0692 1.0000 Uani . . . . . .
C11 C 0.124(2) -0.2439(15) 0.5517(14) 0.0615 1.0000 Uani . . . . . .
C12 C 0.035(2) -0.5235(16) 0.7009(12) 0.0545 1.0000 Uani . . . . . .
C21 C 0.611(2) -0.2186(12) 0.5544(11) 0.0504 1.0000 Uani . . . . . .
C22 C 0.4867(18) -0.4621(12) 0.7333(10) 0.0386 1.0000 Uani . . . . . .
C31 C -0.192(2) 0.4322(14) 1.0252(13) 0.0536 1.0000 Uani . . . . . .
C32 C 0.075(2) 0.2660(13) 1.1765(13) 0.0514 1.0000 Uani . . . . . .
H11 H 0.747(2) 0.2578(14) 0.7039(12) 0.131(19) 1.0000 Uiso . . . . . .
H12 H 0.580(2) 0.2390(14) 0.6446(12) 0.131(19) 1.0000 Uiso . . . . . .
H21 H 0.6522(17) 0.0697(13) 0.7393(12) 0.127(19) 1.0000 Uiso . . . . . .
H22 H 0.6290(17) 0.0555(13) 0.6258(12) 0.127(19) 1.0000 Uiso . . . . . .
H31 H -0.095(2) -0.0023(17) 0.7059(14) 0.150(19) 1.0000 Uiso . . . . . .
H32 H 0.046(2) -0.0195(17) 0.6400(14) 0.150(19) 1.0000 Uiso . . . . . .
H41 H 0.004(3) 0.188(2) 0.730(2) 0.185(19) 1.0000 Uiso . . . . . .
H42 H 0.010(3) 0.146(2) 0.618(2) 0.185(19) 1.0000 Uiso . . . . . .
H51 H 0.309(2) 0.2892(14) 1.0466(12) 0.137(19) 1.0000 Uiso . . . . . .
H52 H 0.474(2) 0.3056(14) 0.9963(12) 0.137(19) 1.0000 Uiso . . . . . .
H61 H 0.421(3) 0.1294(14) 1.0499(13) 0.147(19) 1.0000 Uiso . . . . . .
H62 H 0.242(3) 0.0883(14) 0.9989(13) 0.147(19) 1.0000 Uiso . . . . . .
H71 H 0.6242(16) 0.2581(10) 0.8458(10) 0.132(19) 1.0000 Uiso . . . . . .
H72 H 0.5447(16) 0.3347(10) 0.7946(10) 0.132(19) 1.0000 Uiso . . . . . .
H81 H 0.3933(16) -0.0384(10) 0.7067(10) 0.132(19) 1.0000 Uiso . . . . . .
H82 H 0.3614(16) 0.0314(10) 0.6298(10) 0.132(19) 1.0000 Uiso . . . . . .
H91 H 0.0685(17) 0.0403(10) 0.8408(11) 0.141(19) 1.0000 Uiso . . . . . .
H92 H 0.1392(17) -0.0507(10) 0.7787(11) 0.141(19) 1.0000 Uiso . . . . . .
H101 H 0.2516(18) 0.2895(11) 0.7115(11) 0.152(19) 1.0000 Uiso . . . . . .
H102 H 0.2762(18) 0.1905(11) 0.6326(11) 0.152(19) 1.0000 Uiso . . . . . .
H111 H 0.1599(17) 0.2356(10) 0.9029(10) 0.135(19) 1.0000 Uiso . . . . . .
H112 H 0.3054(17) 0.3358(10) 0.8835(10) 0.135(19) 1.0000 Uiso . . . . . .
H121 H 0.5332(18) 0.1033(10) 0.9082(10) 0.142(19) 1.0000 Uiso . . . . . .
H122 H 0.3772(18) -0.0018(10) 0.8901(10) 0.142(19) 1.0000 Uiso . . . . . .

loop_
_atom_site_aniso_label
_atom_site_aniso_U_11
_atom_site_aniso_U_22
_atom_site_aniso_U_33
_atom_site_aniso_U_23
_atom_site_aniso_U_13
_atom_site_aniso_U_12
Hg1 0.0497(4) 0.0468(3) 0.0426(4) -0.0013(3) 0.0008(3) 0.0137(3)
Hg2 0.0458(4) 0.0429(3) 0.0476(4) 0.0169(3) 0.0042(3) 0.0109(2)
Hg3 0.0495(4) 0.0509(3) 0.0416(4) 0.0061(3) 0.0019(3) 0.0127(3)
Co1 0.0317(10) 0.0297(9) 0.0331(11) 0.0026(7) -0.0002(8) 0.0086(7)
Cl1 0.043(2) 0.090(3) 0.070(3) -0.028(2) -0.006(2) 0.029(2)
Cl2 0.050(2) 0.0415(18) 0.052(2) 0.0104(16) 0.0068(19) 0.0105(16)
Cl3 0.057(2) 0.057(2) 0.052(3) -0.0027(18) 0.006(2) 0.0117(19)
N1 0.060(9) 0.050(7) 0.053(9) 0.007(6) 0.010(7) 0.013(6)
N2 0.058(8) 0.051(7) 0.050(9) 0.006(6) 0.000(7) 0.016(6)
N3 0.058(9) 0.047(7) 0.076(11) 0.003(7) -0.012(8) 0.005(6)
N4 0.074(10) 0.060(8) 0.074(11) 0.011(7) -0.016(9) 0.033(7)
N5 0.070(9) 0.041(6) 0.050(9) 0.004(6) 0.022(7) 0.017(6)
N6 0.083(10) 0.042(7) 0.062(10) 0.018(6) 0.006(8) 0.015(7)
N11 0.095(13) 0.073(10) 0.048(10) 0.011(8) -0.028(9) 0.012(9)
N12 0.102(15) 0.089(12) 0.091(15) 0.028(11) -0.014(12) 0.001(11)
N21 0.117(13) 0.059(8) 0.036(8) 0.011(7) 0.009(9) 0.024(8)
N22 0.072(10) 0.049(7) 0.077(11) 0.031(8) 0.025(9) 0.015(7)
N31 0.079(12) 0.074(10) 0.096(14) 0.027(10) -0.001(10) 0.023(9)
N32 0.058(11) 0.081(11) 0.082(13) 0.023(9) -0.010(9) 0.010(8)
C1 0.045(9) 0.073(10) 0.043(10) 0.009(8) 0.007(8) 0.012(8)
C2 0.032(8) 0.064(10) 0.055(11) -0.008(8) 0.009(8) 0.017(7)
C3 0.055(12) 0.094(14) 0.059(13) 0.001(10) -0.011(10) -0.004(10)
C4 0.067(14) 0.108(17) 0.14(2) 0.040(15) -0.061(15) 0.022(12)
C5 0.063(11) 0.065(10) 0.042(10) 0.006(8) 0.001(9) 0.016(8)
C6 0.097(15) 0.060(10) 0.040(10) 0.001(8) -0.004(10) 0.012(9)
C11 0.070(12) 0.050(9) 0.059(12) 0.005(9) -0.020(10) 0.013(9)
C12 0.060(11) 0.066(10) 0.028(9) -0.005(8) -0.031(8) 0.014(9)
C21 0.078(12) 0.039(8) 0.025(8) 0.005(7) -0.015(8) 0.003(8)
C22 0.045(9) 0.042(8) 0.020(7) -0.006(6) 0.009(7) 0.005(7)
C31 0.049(10) 0.047(9) 0.049(11) -0.001(8) 0.009(9) -0.006(8)
C32 0.042(10) 0.049(9) 0.054(12) 0.004(8) 0.012(9) 0.002(7)

loop_
_atom_type_symbol
_atom_type_scat_dispersion_real
_atom_type_scat_dispersion_imag
_atom_type_scat_Cromer_Mann_a1
_atom_type_scat_Cromer_Mann_b1
_atom_type_scat_Cromer_Mann_a2
_atom_type_scat_Cromer_Mann_b2
_atom_type_scat_Cromer_Mann_a3
_atom_type_scat_Cromer_Mann_b3
_atom_type_scat_Cromer_Mann_a4
_atom_type_scat_Cromer_Mann_b4
_atom_type_scat_Cromer_Mann_c
_atom_type_scat_source
'Hg  ' -3.0840 9.2230 20.6809 0.5450 19.0417 8.4484 21.6575 1.5729 5.9676 38.3246 12.6089 International_Tables_Vol_IV_Table_2.2B
'Co  ' 0.2990 0.9730 12.2841 4.2791 7.3409 0.2784 4.0034 13.5359 2.3488 71.1693 1.0118 International_Tables_Vol_IV_Table_2.2B
'Cl  ' 0.1320 0.1590 11.4604 0.0104 7.1964 1.1662 6.2556 18.5194 1.6455 47.7784 -9.5574 International_Tables_Vol_IV_Table_2.2B
'N   ' 0.0040 0.0030 12.2126 0.0057 3.1322 9.8933 2.0125 28.9975 1.1663 0.5826 -11.5290 International_Tables_Vol_IV_Table_2.2B
'C   ' 0.0020 0.0020 2.3100 20.8439 1.0200 10.2075 1.5886 0.5687 0.8650 51.6512 0.2156 International_Tables_Vol_IV_Table_2.2B
'H   ' 0.0000 0.0000 0.4930 10.5109 0.3229 26.1257 0.1402 3.1424 0.0408 57.7998 0.0030 International_Tables_Vol_IV_Table_2.2B

loop_
_geom_angle_atom_site_label_1
_geom_angle_site_symmetry_1
_geom_angle_atom_site_label_2
_geom_angle_site_symmetry_2
_geom_angle_atom_site_label_3
_geom_angle_site_symmetry_3
_geom_angle
_geom_angle_publ_flag
C12 . Hg1 . C11 . 171.7(6) yes
C12 . Hg1 . Cl1 . 92.7(5) yes
C11 . Hg1 . Cl1 . 91.8(6) yes
C12 . Hg1 . Cl1 2_546 91.3(4) yes
C11 . Hg1 . Cl1 2_546 94.5(5) yes
Cl1 . Hg1 . Cl1 2_546 102.17(10) yes
C22 . Hg2 . C21 . 174.1(5) yes
C22 . Hg2 . Cl1 . 91.7(4) yes
C21 . Hg2 . Cl1 . 91.7(4) yes
C22 . Hg2 . Cl1 2_646 93.1(4) yes
C21 . Hg2 . Cl1 2_646 92.2(5) yes
Cl1 . Hg2 . Cl1 2_646 79.43(12) yes
C32 . Hg3 . C31 . 167.1(6) yes
C32 . Hg3 . Cl3 . 97.3(4) yes
C31 . Hg3 . Cl3 . 92.8(4) yes
C32 . Hg3 . Cl2 2_557 82.5(4) yes
C31 . Hg3 . Cl2 2_557 104.9(4) yes
Cl3 . Hg3 . Cl2 2_557 93.48(12) yes
N6 . Co1 . N5 . 86.4(5) yes
N6 . Co1 . N4 . 173.3(6) yes
N5 . Co1 . N4 . 89.7(6) yes
N6 . Co1 . N3 . 89.9(6) yes
N5 . Co1 . N3 . 93.7(6) yes
N4 . Co1 . N3 . 84.9(6) yes
N6 . Co1 . N2 . 92.8(6) yes
N5 . Co1 . N2 . 176.6(5) yes
N4 . Co1 . N2 . 91.4(6) yes
N3 . Co1 . N2 . 89.6(6) yes
N6 . Co1 . N1 . 91.9(6) yes
N5 . Co1 . N1 . 91.6(5) yes
N4 . Co1 . N1 . 93.7(6) yes
N3 . Co1 . N1 . 174.5(6) yes
N2 . Co1 . N1 . 85.1(5) yes
Hg2 . Cl1 . Hg1 2_546 158.29(15) yes
Hg2 . Cl1 . Hg2 2_646 100.57(12) yes
Hg1 2_546 Cl1 . Hg2 2_646 101.00(12) yes
Hg2 . Cl1 . Hg1 . 80.49(10) yes
Hg1 2_546 Cl1 . Hg1 . 77.83(11) yes
Hg2 2_646 Cl1 . Hg1 . 170.6(2) yes
H72 . N1 . H71 . 109.47(2) no
H72 . N1 . C1 . 110.3(8) no
H71 . N1 . C1 . 109.1(8) no
H72 . N1 . Co1 . 109.6(4) no
H71 . N1 . Co1 . 109.5(4) no
C1 . N1 . Co1 . 108.9(9) yes
H82 . N2 . H81 . 109.47(3) no
H82 . N2 . C2 . 109.4(9) no
H81 . N2 . C2 . 110.2(8) no
H82 . N2 . Co1 . 110.0(4) no
H81 . N2 . Co1 . 109.6(4) no
C2 . N2 . Co1 . 108.1(9) yes
H92 . N3 . H91 . 109.47(2) no
H92 . N3 . C3 . 109.4(9) no
H91 . N3 . C3 . 109.3(10) no
H92 . N3 . Co1 . 109.7(4) no
H91 . N3 . Co1 . 109.3(4) no
C3 . N3 . Co1 . 109.8(11) yes
H102 . N4 . H101 . 109.47(2) no
H102 . N4 . C4 . 108.5(13) no
H101 . N4 . C4 . 111.5(10) no
H102 . N4 . Co1 . 109.7(4) no
H101 . N4 . Co1 . 109.6(4) no
C4 . N4 . Co1 . 108.0(12) yes
H112 . N5 . H111 . 109.47(2) no
H112 . N5 . C5 . 110.4(7) no
H111 . N5 . C5 . 109.9(8) no
H112 . N5 . Co1 . 109.8(4) no
H111 . N5 . Co1 . 109.8(4) no
C5 . N5 . Co1 . 107.4(9) yes
H122 . N6 . H121 . 109.47(2) no
H122 . N6 . C6 . 110.2(8) no
H121 . N6 . C6 . 110.3(9) no
H122 . N6 . Co1 . 110.0(4) no
H121 . N6 . Co1 . 109.9(4) no
C6 . N6 . Co1 . 107.0(10) yes
H12 . C1 . H11 . 109.47(2) no
H12 . C1 . C2 . 109.3(9) no
H11 . C1 . C2 . 111.7(8) no
H12 . C1 . N1 . 110.0(8) no
H11 . C1 . N1 . 110.9(8) no
C2 . C1 . N1 . 105.4(12) yes
H22 . C2 . H21 . 109.47(2) no
H22 . C2 . N2 . 110.3(8) no
H21 . C2 . N2 . 109.5(9) no
H22 . C2 . C1 . 110.4(9) no
H21 . C2 . C1 . 108.6(9) no
N2 . C2 . C1 . 108.4(12) yes
H32 . C3 . H31 . 109.47(2) no
H32 . C3 . C4 . 108.3(15) no
H31 . C3 . C4 . 110.6(12) no
H32 . C3 . N3 . 109.5(10) no
H31 . C3 . N3 . 110.0(9) no
C4 . C3 . N3 . 109.0(14) yes
H42 . C4 . H41 . 109.47(2) no
H42 . C4 . C3 . 109.5(12) no
H41 . C4 . C3 . 107.7(15) no
H42 . C4 . N4 . 109.7(12) no
H41 . C4 . N4 . 107.2(12) no
C3 . C4 . N4 . 113.2(15) yes
H52 . C5 . H51 . 109.47(3) no
H52 . C5 . C6 . 110.5(11) no
H51 . C5 . C6 . 109.7(10) no
H52 . C5 . N5 . 110.0(8) no
H51 . C5 . N5 . 109.9(8) no
C6 . C5 . N5 . 107.2(12) yes
H62 . C6 . H61 . 109.47(2) no
H62 . C6 . C5 . 110.0(11) no
H61 . C6 . C5 . 109.6(9) no
H62 . C6 . N6 . 109.7(9) no
H61 . C6 . N6 . 109.2(9) no
C5 . C6 . N6 . 108.9(14) yes
N11 . C11 . Hg1 . 172.0(16) yes
N12 . C12 . Hg1 . 174.6(20) yes
N21 . C21 . Hg2 . 178.3(13) yes
N22 . C22 . Hg2 . 177.9(14) yes
N31 . C31 . Hg3 . 175.8(16) yes
N32 . C32 . Hg3 . 177.3(18) yes

loop_
_geom_bond_atom_site_label_1
_geom_bond_site_symmetry_1
_geom_bond_atom_site_label_2
_geom_bond_site_symmetry_2
_geom_bond_distance
_geom_bond_publ_flag
Hg1 . C12 . 2.079(19) yes
Hg1 . C11 . 2.045(19) yes
Hg1 . Cl1 . 2.915(4) yes
Hg1 . Cl1 2_546 2.968(4) yes
Hg2 . C22 . 2.053(15) yes
Hg2 . C21 . 2.019(15) yes
Hg2 . Cl1 . 3.112(4) yes
Hg2 . Cl1 2_646 2.950(4) yes
Hg3 . C32 . 2.09(2) yes
Hg3 . C31 . 2.05(2) yes
Hg3 . Cl3 . 2.823(4) yes
Hg3 . Cl2 2_557 2.939(4) yes
Co1 . N6 . 1.981(13) yes
Co1 . N5 . 1.983(11) yes
Co1 . N4 . 1.984(13) yes
Co1 . N3 . 1.957(12) yes
Co1 . N2 . 2.000(12) yes
Co1 . N1 . 1.952(12) yes
N1 . H72 . 0.9300(2) no
N1 . H71 . 0.9300(2) no
N1 . C1 . 1.501(19) yes
N2 . H82 . 0.9300(2) no
N2 . H81 . 0.9300(2) no
N2 . C2 . 1.461(18) yes
N3 . H92 . 0.9300(2) no
N3 . H91 . 0.9300(2) no
N3 . C3 . 1.49(2) yes
N4 . H102 . 0.9300(2) no
N4 . H101 . 0.9300(3) no
N4 . C4 . 1.46(2) yes
N5 . H112 . 0.9300(2) no
N5 . H111 . 0.93000(15) no
N5 . C5 . 1.486(19) yes
N6 . H122 . 0.9300(3) no
N6 . H121 . 0.93000(15) no
N6 . C6 . 1.49(2) yes
N11 . C11 . 1.084(19) yes
N12 . C12 . 1.07(2) yes
N21 . C21 . 1.122(18) yes
N22 . C22 . 1.102(17) yes
N31 . C31 . 1.12(2) yes
N32 . C32 . 1.039(19) yes
C1 . H12 . 0.9500(2) no
C1 . H11 . 0.94999(19) no
C1 . C2 . 1.49(2) yes
C2 . H22 . 0.9500(2) no
C2 . H21 . 0.9500(2) no
C3 . H32 . 0.9500(2) no
C3 . H31 . 0.95000(17) no
C3 . C4 . 1.39(2) yes
C4 . H42 . 0.9500(2) no
C4 . H41 . 0.9500(2) no
C5 . H52 . 0.9500(2) no
C5 . H51 . 0.9500(2) no
C5 . C6 . 1.48(2) yes
C6 . H62 . 0.9500(2) no
C6 . H61 . 0.9500(2) no
